data_2211291
loop_
_publ_author_name
'Zhen-Ming Zhang'
'Jian Gao'
'Tong-Tao Xu'
'Da-Qi Wang'

_publ_section_title
;{1-[(2-Chlorophenyl)diphenylmethyl]-1<i>H</i>-imidazole-\k<i>N</i>^3^}[tris(2-aminoethyl)amine-\k^4^<i>N</i>]cadmium(II)
 bis(perchlorate)
;
_journal_coeditor_code BI2089
_journal_issue 12
_journal_name_full 'Acta Crystallographica Section E'
_journal_page_first m3245
_journal_page_last m3246
_journal_paper_doi 10.1107/S1600536806046332
_journal_volume 62
_journal_year 2006
_chemical_formula_iupac '[Cd (C22 H17 Cl N2) (C6 H18 N4)] (Cl O4)2'
_chemical_formula_moiety 'C28 H35 Cd Cl1 N6 2+, 2(Cl O4 -)'
_chemical_formula_sum 'C28 H35 Cd Cl3 N6 O8'
_chemical_formula_weight 802.37
_chemical_name_systematic
;
{1-[(2-Chlorophenyl)diphenylmethyl]-1H-imidazole-\kN^3^}[tris(2-
aminoethyl)amine-\k^4^N]cadmium(II) bis(perchlorate)
;
_space_group_IT_number 14
_symmetry_cell_setting monoclinic
_symmetry_space_group_name_Hall '-P 2ybc'
_symmetry_space_group_name_H-M 'P 1 21/c 1'
_atom_sites_solution_hydrogens geom
_atom_sites_solution_primary direct
_atom_sites_solution_secondary difmap
_audit_creation_method SHELXL-97
_cell_angle_alpha 90.00
_cell_angle_beta 90.406(3)
_cell_angle_gamma 90.00
_cell_formula_units_Z 4
_cell_length_a 8.0031(15)
_cell_length_b 22.004(4)
_cell_length_c 18.896(4)
_cell_measurement_reflns_used 4966
_cell_measurement_temperature 298(2)
_cell_measurement_theta_max 24.23
_cell_measurement_theta_min 2.16
_cell_volume 3327.5(11)
_computing_cell_refinement 'SAINT (Siemens, 1996)'
_computing_data_collection 'SMART (Siemens, 1996)'
_computing_data_reduction SAINT
_computing_molecular_graphics 'SHELXTL (Bruker, 1997)'
_computing_publication_material SHELXTL
_computing_structure_refinement 'SHELXL97 (Sheldrick, 1997)'
_computing_structure_solution 'SHELXS97 (Sheldrick, 1997)'
_diffrn_ambient_temperature 298(2)
_diffrn_measured_fraction_theta_full 0.998
_diffrn_measured_fraction_theta_max 0.998
_diffrn_measurement_device_type 'Bruker SMART 1000 CCD'
_diffrn_measurement_method '\f and \w'
_diffrn_radiation_monochromator graphite
_diffrn_radiation_source 'fine-focus sealed tube'
_diffrn_radiation_type MoK\a
_diffrn_radiation_wavelength 0.71073
_diffrn_reflns_av_R_equivalents 0.0370
_diffrn_reflns_av_sigmaI/netI 0.0441
_diffrn_reflns_limit_h_max 8
_diffrn_reflns_limit_h_min -9
_diffrn_reflns_limit_k_max 26
_diffrn_reflns_limit_k_min -25
_diffrn_reflns_limit_l_max 22
_diffrn_reflns_limit_l_min -22
_diffrn_reflns_number 17363
_diffrn_reflns_theta_full 25.01
_diffrn_reflns_theta_max 25.01
_diffrn_reflns_theta_min 1.85
_diffrn_standards_number 0
_exptl_absorpt_coefficient_mu 0.954
_exptl_absorpt_correction_T_max 0.769
_exptl_absorpt_correction_T_min 0.668
_exptl_absorpt_correction_type multi-scan
_exptl_absorpt_process_details '(SADABS; Sheldrick, 1996)'
_exptl_crystal_colour yellow
_exptl_crystal_density_diffrn 1.602
_exptl_crystal_density_method 'not measured'
_exptl_crystal_description block
_exptl_crystal_F_000 1632
_exptl_crystal_size_max 0.46
_exptl_crystal_size_mid 0.43
_exptl_crystal_size_min 0.29
_refine_diff_density_max 0.791
_refine_diff_density_min -0.468
_refine_ls_extinction_method none
_refine_ls_goodness_of_fit_ref 1.016
_refine_ls_hydrogen_treatment constr
_refine_ls_matrix_type full
_refine_ls_number_parameters 425
_refine_ls_number_reflns 5875
_refine_ls_number_restraints 126
_refine_ls_restrained_S_all 1.033
_refine_ls_R_factor_all 0.0733
_refine_ls_R_factor_gt 0.0477
_refine_ls_shift/su_max 0.000
_refine_ls_shift/su_mean 0.000
_refine_ls_structure_factor_coef Fsqd
_refine_ls_weighting_details 'calc w=1/[\s^2^(Fo^2^)+(0.0436P)^2^+7.6516P] where P=(Fo^2^+2Fc^2^)/3'
_refine_ls_weighting_scheme calc
_refine_ls_wR_factor_gt 0.1089
_refine_ls_wR_factor_ref 0.1222
_reflns_number_gt 4213
_reflns_number_total 5875
_reflns_threshold_expression I>2\s(I)
_cod_data_source_file bi2089.cif
_cod_data_source_block I
_cod_original_cell_volume 3327.6(11)
_cod_original_sg_symbol_H-M 'P 21/c'
_cod_database_code 2211291
_cod_database_fobs_code 2211291

loop_
_symmetry_equiv_pos_as_xyz
'x, y, z'
'-x, y+1/2, -z+1/2'
'-x, -y, -z'
'x, -y-1/2, z-1/2'

loop_
_atom_site_type_symbol
_atom_site_label
_atom_site_fract_x
_atom_site_fract_y
_atom_site_fract_z
_atom_site_U_iso_or_equiv
_atom_site_adp_type
_atom_site_calc_flag
_atom_site_refinement_flags
_atom_site_occupancy
_atom_site_disorder_assembly
_atom_site_disorder_group
Cd Cd1 0.35542(5) 0.351904(19) 0.06362(2) 0.04987(15) Uani d . 1 . .
Cl Cl1 0.9052(3) 0.39814(11) 0.45257(11) 0.0654(8) Uani d P 0.664(4) A 1
Cl Cl1' 0.9089(6) 0.4552(2) 0.1598(2) 0.0606(15) Uani d P 0.336(4) A 2
Cl Cl2 0.20677(18) 0.58120(7) 0.02311(9) 0.0648(4) Uani d U 1 . .
Cl Cl3 0.4660(2) 0.31637(7) 0.69641(9) 0.0694(4) Uani d U 1 . .
N N1 0.4488(5) 0.4078(2) 0.1551(2) 0.0499(11) Uani d . 1 . .
N N2 0.6174(5) 0.43306(17) 0.2432(2) 0.0402(9) Uani d . 1 . .
N N3 0.2995(5) 0.2878(2) -0.0363(2) 0.0510(11) Uani d . 1 . .
N N4 0.2747(6) 0.4187(2) -0.0204(3) 0.0609(13) Uani d . 1 . .
H H4A 0.1689 0.4306 -0.0124 0.073 Uiso calc R 1 . .
H H4B 0.3407 0.4518 -0.0186 0.073 Uiso calc R 1 . .
N N5 0.5917(5) 0.2919(2) 0.0544(3) 0.0577(12) Uani d . 1 . .
H H5A 0.6807 0.3158 0.0457 0.069 Uiso calc R 1 . .
H H5B 0.6100 0.2728 0.0958 0.069 Uiso calc R 1 . .
N N6 0.1334(6) 0.2921(3) 0.0978(3) 0.0750(15) Uani d . 1 . .
H H6A 0.1677 0.2661 0.1316 0.090 Uiso calc R 1 . .
H H6B 0.0532 0.3159 0.1164 0.090 Uiso calc R 1 . .
O O1 0.3626(5) 0.5591(2) 0.0010(3) 0.0868(14) Uani d U 1 . .
O O2 0.1186(6) 0.6048(3) -0.0360(3) 0.120(2) Uani d U 1 . .
O O3 0.1123(5) 0.5340(2) 0.0540(2) 0.0789(13) Uani d U 1 . .
O O4 0.2307(8) 0.6285(3) 0.0732(4) 0.132(2) Uani d U 1 . .
O O5 0.3403(10) 0.3321(4) 0.6485(5) 0.178(3) Uani d U 1 . .
O O6 0.4338(8) 0.2570(3) 0.7171(4) 0.133(2) Uani d U 1 . .
O O7 0.6210(8) 0.3137(3) 0.6605(3) 0.126(2) Uani d U 1 . .
O O8 0.4841(11) 0.3523(3) 0.7551(4) 0.164(3) Uani d U 1 . .
C C1 0.5580(6) 0.3878(2) 0.2020(2) 0.0411(11) Uani d . 1 . .
H H1 0.5903 0.3473 0.2063 0.049 Uiso calc R 1 . .
C C2 0.5373(7) 0.4851(2) 0.2205(3) 0.0539(14) Uani d . 1 . .
H H2 0.5512 0.5240 0.2389 0.065 Uiso calc R 1 . .
C C3 0.4357(7) 0.4694(3) 0.1669(3) 0.0550(14) Uani d . 1 . .
H H3 0.3671 0.4959 0.1417 0.066 Uiso calc R 1 . .
C C4 0.7354(6) 0.4290(2) 0.3055(2) 0.0382(11) Uani d . 1 . .
C C5 0.6306(6) 0.4268(2) 0.3735(3) 0.0401(11) Uani d . 1 A .
C C6 0.6998(7) 0.4126(2) 0.4387(3) 0.0510(13) Uani d . 1 . .
H H6 0.8134 0.4039 0.4416 0.061 Uiso calc PR 0.336(4) A 3
C C7 0.6065(10) 0.4108(3) 0.4995(3) 0.0678(19) Uani d . 1 A .
H H7 0.6586 0.4020 0.5425 0.081 Uiso calc R 1 . .
C C8 0.4407(12) 0.4215(3) 0.4978(4) 0.087(3) Uani d . 1 . .
H H8 0.3778 0.4201 0.5389 0.105 Uiso calc R 1 A .
C C9 0.3684(9) 0.4342(3) 0.4350(5) 0.087(2) Uani d . 1 A .
H H9 0.2539 0.4413 0.4331 0.104 Uiso calc R 1 . .
C C10 0.4605(7) 0.4370(3) 0.3726(3) 0.0589(15) Uani d . 1 . .
H H10 0.4067 0.4459 0.3300 0.071 Uiso calc R 1 A .
C C11 0.8474(6) 0.4855(2) 0.3008(2) 0.0399(11) Uani d . 1 A .
C C12 0.9293(7) 0.4997(3) 0.2385(3) 0.0524(14) Uani d . 1 . .
H H12 0.9132 0.4753 0.1989 0.063 Uiso calc PR 0.664(4) A 3
C C13 1.0343(8) 0.5495(3) 0.2339(4) 0.0690(18) Uani d . 1 A .
H H13 1.0854 0.5589 0.1912 0.083 Uiso calc R 1 . .
C C14 1.0630(8) 0.5852(3) 0.2930(4) 0.077(2) Uani d . 1 . .
H H14 1.1380 0.6174 0.2911 0.093 Uiso calc R 1 A .
C C15 0.9809(8) 0.5726(3) 0.3537(4) 0.0717(18) Uani d . 1 A .
H H15 0.9955 0.5977 0.3929 0.086 Uiso calc R 1 . .
C C16 0.8757(7) 0.5230(2) 0.3581(3) 0.0520(13) Uani d . 1 . .
H H16 0.8228 0.5146 0.4007 0.062 Uiso calc R 1 A .
C C17 0.8343(6) 0.3688(2) 0.2992(2) 0.0422(12) Uani d . 1 . .
C C18 0.7550(7) 0.3142(2) 0.3099(3) 0.0509(13) Uani d . 1 . .
H H18 0.6435 0.3141 0.3234 0.061 Uiso calc R 1 . .
C C19 0.8369(9) 0.2594(3) 0.3011(3) 0.0661(17) Uani d . 1 . .
H H19 0.7797 0.2230 0.3071 0.079 Uiso calc R 1 . .
C C20 1.0029(10) 0.2590(3) 0.2836(3) 0.076(2) Uani d . 1 . .
H H20 1.0586 0.2224 0.2770 0.091 Uiso calc R 1 . .
C C21 1.0856(9) 0.3126(4) 0.2758(3) 0.078(2) Uani d . 1 . .
H H21 1.1990 0.3123 0.2652 0.094 Uiso calc R 1 . .
C C22 1.0030(7) 0.3681(3) 0.2834(3) 0.0566(15) Uani d . 1 . .
H H22 1.0609 0.4044 0.2780 0.068 Uiso calc R 1 . .
C C23 0.2269(10) 0.3297(3) -0.0924(3) 0.089(2) Uani d . 1 . .
H H23A 0.2535 0.3134 -0.1387 0.106 Uiso calc R 1 . .
H H23B 0.1062 0.3298 -0.0881 0.106 Uiso calc R 1 . .
C C24 0.2854(9) 0.3913(3) -0.0889(3) 0.0730(18) Uani d . 1 . .
H H24A 0.4010 0.3922 -0.1039 0.088 Uiso calc R 1 . .
H H24B 0.2210 0.4156 -0.1221 0.088 Uiso calc R 1 . .
C C25 0.4600(9) 0.2645(4) -0.0600(4) 0.099(3) Uani d . 1 . .
H H25A 0.5136 0.2953 -0.0887 0.119 Uiso calc R 1 . .
H H25B 0.4405 0.2293 -0.0899 0.119 Uiso calc R 1 . .
C C26 0.5753(8) 0.2470(3) -0.0019(4) 0.0742(19) Uani d . 1 . .
H H26A 0.5364 0.2092 0.0186 0.089 Uiso calc R 1 . .
H H26B 0.6849 0.2396 -0.0217 0.089 Uiso calc R 1 . .
C C27 0.1799(10) 0.2426(3) -0.0163(4) 0.082(2) Uani d . 1 . .
H H27A 0.2404 0.2065 -0.0016 0.099 Uiso calc R 1 . .
H H27B 0.1147 0.2319 -0.0579 0.099 Uiso calc R 1 . .
C C28 0.0652(8) 0.2586(3) 0.0395(4) 0.081(2) Uani d . 1 . .
H H28A -0.0249 0.2823 0.0189 0.097 Uiso calc R 1 . .
H H28B 0.0168 0.2215 0.0578 0.097 Uiso calc R 1 . .

loop_
_atom_site_aniso_label
_atom_site_aniso_U_11
_atom_site_aniso_U_22
_atom_site_aniso_U_33
_atom_site_aniso_U_12
_atom_site_aniso_U_13
_atom_site_aniso_U_23
Cd1 0.0477(2) 0.0556(3) 0.0462(2) 0.00753(19) -0.01158(16) -0.01263(19)
Cl1 0.0686(16) 0.0857(18) 0.0418(12) 0.0141(12) -0.0116(10) 0.0032(11)
Cl1' 0.077(3) 0.069(3) 0.037(2) -0.009(2) 0.0080(19) 0.0000(19)
Cl2 0.0433(8) 0.0517(8) 0.0994(12) -0.0022(6) 0.0048(8) 0.0075(8)
Cl3 0.0782(11) 0.0622(10) 0.0678(10) -0.0103(8) 0.0027(9) -0.0015(8)
N1 0.049(3) 0.054(3) 0.046(2) 0.005(2) -0.011(2) -0.010(2)
N2 0.044(2) 0.038(2) 0.038(2) 0.0021(18) -0.0096(18) -0.0044(18)
N3 0.048(3) 0.046(3) 0.059(3) -0.001(2) -0.002(2) -0.016(2)
N4 0.043(3) 0.051(3) 0.089(4) -0.002(2) -0.011(2) 0.005(3)
N5 0.044(3) 0.048(3) 0.081(3) 0.010(2) 0.000(2) 0.009(3)
N6 0.063(3) 0.101(4) 0.062(3) -0.007(3) 0.016(3) 0.004(3)
O1 0.043(2) 0.087(3) 0.131(4) 0.013(2) 0.009(3) 0.013(3)
O2 0.079(4) 0.123(5) 0.158(5) 0.015(3) -0.019(3) 0.066(4)
O3 0.068(3) 0.069(3) 0.100(3) -0.022(2) 0.010(2) 0.005(2)
O4 0.119(5) 0.092(4) 0.187(6) -0.040(3) 0.040(4) -0.057(4)
O5 0.168(7) 0.182(7) 0.183(7) 0.052(6) -0.044(6) 0.037(6)
O6 0.130(5) 0.086(4) 0.183(6) -0.025(4) 0.007(4) 0.040(4)
O7 0.120(4) 0.146(4) 0.112(3) -0.037(3) 0.018(3) -0.025(3)
O8 0.219(8) 0.150(6) 0.123(5) -0.021(5) 0.033(5) -0.069(5)
C1 0.047(3) 0.036(3) 0.040(3) 0.005(2) -0.006(2) -0.006(2)
C2 0.060(4) 0.035(3) 0.066(3) 0.012(2) -0.019(3) -0.004(3)
C3 0.060(4) 0.049(3) 0.056(3) 0.015(3) -0.015(3) -0.002(3)
C4 0.038(3) 0.040(3) 0.036(2) 0.003(2) -0.002(2) -0.002(2)
C5 0.045(3) 0.033(3) 0.042(3) -0.005(2) 0.008(2) -0.003(2)
C6 0.066(4) 0.042(3) 0.045(3) -0.001(3) 0.009(3) -0.004(2)
C7 0.117(6) 0.043(3) 0.043(3) -0.007(4) 0.026(4) -0.004(3)
C8 0.132(8) 0.052(4) 0.079(5) -0.009(4) 0.065(5) -0.007(4)
C9 0.067(5) 0.065(5) 0.129(7) -0.006(4) 0.051(5) -0.010(5)
C10 0.043(3) 0.061(4) 0.072(4) -0.004(3) 0.007(3) -0.009(3)
C11 0.038(3) 0.044(3) 0.037(3) -0.001(2) -0.001(2) 0.003(2)
C12 0.050(3) 0.062(4) 0.045(3) -0.002(3) 0.001(3) 0.006(3)
C13 0.057(4) 0.078(4) 0.073(4) -0.015(3) 0.012(3) 0.020(4)
C14 0.060(4) 0.071(4) 0.102(6) -0.028(3) -0.012(4) 0.014(4)
C15 0.080(5) 0.055(4) 0.081(5) -0.017(3) -0.011(4) -0.009(3)
C16 0.053(3) 0.052(3) 0.051(3) -0.009(3) -0.001(3) -0.007(3)
C17 0.047(3) 0.047(3) 0.032(2) 0.008(2) -0.008(2) -0.003(2)
C18 0.058(3) 0.046(3) 0.048(3) 0.007(3) -0.005(3) 0.002(3)
C19 0.094(5) 0.050(4) 0.054(4) 0.009(3) -0.013(3) 0.001(3)
C20 0.099(6) 0.070(5) 0.059(4) 0.040(4) -0.021(4) -0.009(3)
C21 0.067(4) 0.104(6) 0.064(4) 0.037(4) -0.006(3) -0.008(4)
C22 0.046(3) 0.070(4) 0.054(3) 0.013(3) -0.002(3) -0.009(3)
C23 0.112(6) 0.097(6) 0.057(4) -0.032(5) -0.016(4) -0.016(4)
C24 0.085(5) 0.080(5) 0.054(4) 0.013(4) -0.008(3) 0.012(3)
C25 0.081(5) 0.109(6) 0.109(6) 0.010(5) 0.006(5) -0.057(5)
C26 0.072(4) 0.056(4) 0.095(5) 0.028(3) 0.010(4) -0.001(4)
C27 0.102(6) 0.073(5) 0.071(4) -0.032(4) 0.004(4) -0.010(4)
C28 0.056(4) 0.072(5) 0.114(6) -0.013(3) 0.007(4) -0.023(4)

loop_
_atom_type_symbol
_atom_type_description
_atom_type_scat_dispersion_real
_atom_type_scat_dispersion_imag
_atom_type_scat_source
C C 0.0033 0.0016 'International Tables Vol C Tables 4.2.6.8 and 6.1.1.4'
H H 0.0000 0.0000 'International Tables Vol C Tables 4.2.6.8 and 6.1.1.4'
N N 0.0061 0.0033 'International Tables Vol C Tables 4.2.6.8 and 6.1.1.4'
O O 0.0106 0.0060 'International Tables Vol C Tables 4.2.6.8 and 6.1.1.4'
Cd Cd -0.8075 1.2024 'International Tables Vol C Tables 4.2.6.8 and 6.1.1.4'
Cl Cl 0.1484 0.1585 'International Tables Vol C Tables 4.2.6.8 and 6.1.1.4'

loop_
_geom_angle_atom_site_label_1
_geom_angle_atom_site_label_2
_geom_angle_atom_site_label_3
_geom_angle
_geom_angle_publ_flag
N1 Cd1 N3 171.24(15) y
N1 Cd1 N4 106.07(17) y
N1 Cd1 N5 95.90(16) y
N1 Cd1 N6 110.45(17) y
N3 Cd1 N4 77.19(17) y
N3 Cd1 N5 75.70(16) y
N3 Cd1 N6 75.24(17) y
N4 Cd1 N5 123.29(17) y
N4 Cd1 N6 110.58(18) y
N5 Cd1 N6 109.14(19) y
O1 Cl2 O3 110.3(3) ?
O1 Cl2 O2 109.4(3) ?
O3 Cl2 O2 109.3(3) ?
O1 Cl2 O4 109.7(3) ?
O3 Cl2 O4 109.5(3) ?
O2 Cl2 O4 108.8(4) ?
O8 Cl3 O6 109.4(5) ?
O8 Cl3 O5 117.1(5) ?
O6 Cl3 O5 106.4(5) ?
O8 Cl3 O7 108.9(5) ?
O6 Cl3 O7 105.1(4) ?
O5 Cl3 O7 109.2(5) ?
C1 N1 C3 105.7(4) ?
C1 N1 Cd1 123.4(3) ?
C3 N1 Cd1 129.7(3) ?
C1 N2 C2 105.9(4) ?
C1 N2 C4 128.5(4) ?
C2 N2 C4 125.5(4) ?
C27 N3 C25 115.5(6) ?
C27 N3 C23 110.7(5) ?
C25 N3 C23 109.4(6) ?
C27 N3 Cd1 108.7(4) ?
C25 N3 Cd1 106.8(4) ?
C23 N3 Cd1 105.1(3) ?
C24 N4 Cd1 110.0(4) ?
C24 N4 H4A 109.7 ?
Cd1 N4 H4A 109.7 ?
C24 N4 H4B 109.7 ?
Cd1 N4 H4B 109.7 ?
H4A N4 H4B 108.2 ?
C26 N5 Cd1 111.9(3) ?
C26 N5 H5A 109.2 ?
Cd1 N5 H5A 109.2 ?
C26 N5 H5B 109.2 ?
Cd1 N5 H5B 109.2 ?
H5A N5 H5B 107.9 ?
C28 N6 Cd1 111.6(4) ?
C28 N6 H6A 109.3 ?
Cd1 N6 H6A 109.3 ?
C28 N6 H6B 109.3 ?
Cd1 N6 H6B 109.3 ?
H6A N6 H6B 108.0 ?
N1 C1 N2 111.8(4) ?
N1 C1 H1 124.1 ?
N2 C1 H1 124.1 ?
C3 C2 N2 107.4(5) ?
C3 C2 H2 126.3 ?
N2 C2 H2 126.3 ?
C2 C3 N1 109.3(5) ?
C2 C3 H3 125.3 ?
N1 C3 H3 125.3 ?
N2 C4 C11 105.6(4) ?
N2 C4 C5 108.2(4) ?
C11 C4 C5 113.2(4) ?
N2 C4 C17 108.0(4) ?
C11 C4 C17 113.0(4) ?
C5 C4 C17 108.6(4) ?
C10 C5 C6 115.9(5) ?
C10 C5 C4 121.8(5) ?
C6 C5 C4 122.3(4) ?
C7 C6 C5 122.3(6) ?
C7 C6 Cl1 113.5(5) ?
C5 C6 Cl1 124.2(4) ?
C7 C6 H6 118.8 ?
C5 C6 H6 118.8 ?
C8 C7 C6 120.9(7) ?
C8 C7 H7 119.5 ?
C6 C7 H7 119.5 ?
C9 C8 C7 118.4(6) ?
C9 C8 H8 120.8 ?
C7 C8 H8 120.8 ?
C8 C9 C10 121.9(7) ?
C8 C9 H9 119.1 ?
C10 C9 H9 119.1 ?
C5 C10 C9 120.5(6) ?
C5 C10 H10 119.7 ?
C9 C10 H10 119.7 ?
C16 C11 C12 117.2(5) ?
C16 C11 C4 122.2(4) ?
C12 C11 C4 120.6(4) ?
C13 C12 C11 121.5(5) ?
C13 C12 Cl1' 115.7(5) ?
C11 C12 Cl1' 122.8(4) ?
C13 C12 H12 119.3 ?
C11 C12 H12 119.3 ?
C12 C13 C14 119.8(6) ?
C12 C13 H13 120.1 ?
C14 C13 H13 120.1 ?
C15 C14 C13 119.3(6) ?
C15 C14 H14 120.3 ?
C13 C14 H14 120.3 ?
C14 C15 C16 120.7(6) ?
C14 C15 H15 119.6 ?
C16 C15 H15 119.6 ?
C11 C16 C15 121.5(5) ?
C11 C16 H16 119.3 ?
C15 C16 H16 119.3 ?
C18 C17 C22 118.3(5) ?
C18 C17 C4 120.0(5) ?
C22 C17 C4 121.7(5) ?
C17 C18 C19 121.6(6) ?
C17 C18 H18 119.2 ?
C19 C18 H18 119.2 ?
C20 C19 C18 119.8(6) ?
C20 C19 H19 120.1 ?
C18 C19 H19 120.1 ?
C21 C20 C19 119.5(6) ?
C21 C20 H20 120.2 ?
C19 C20 H20 120.2 ?
C20 C21 C22 121.0(7) ?
C20 C21 H21 119.5 ?
C22 C21 H21 119.5 ?
C17 C22 C21 119.7(6) ?
C17 C22 H22 120.2 ?
C21 C22 H22 120.2 ?
C24 C23 N3 114.8(5) ?
C24 C23 H23A 108.6 ?
N3 C23 H23A 108.6 ?
C24 C23 H23B 108.6 ?
N3 C23 H23B 108.6 ?
H23A C23 H23B 107.5 ?
N4 C24 C23 114.8(6) ?
N4 C24 H24A 108.6 ?
C23 C24 H24A 108.6 ?
N4 C24 H24B 108.6 ?
C23 C24 H24B 108.6 ?
H24A C24 H24B 107.5 ?
N3 C25 C26 114.2(6) ?
N3 C25 H25A 108.7 ?
C26 C25 H25A 108.7 ?
N3 C25 H25B 108.7 ?
C26 C25 H25B 108.7 ?
H25A C25 H25B 107.6 ?
N5 C26 C25 114.7(5) ?
N5 C26 H26A 108.6 ?
C25 C26 H26A 108.6 ?
N5 C26 H26B 108.6 ?
C25 C26 H26B 108.6 ?
H26A C26 H26B 107.6 ?
N3 C27 C28 116.9(6) ?
N3 C27 H27A 108.1 ?
C28 C27 H27A 108.1 ?
N3 C27 H27B 108.1 ?
C28 C27 H27B 108.1 ?
H27A C27 H27B 107.3 ?
N6 C28 C27 116.5(5) ?
N6 C28 H28A 108.2 ?
C27 C28 H28A 108.2 ?
N6 C28 H28B 108.2 ?
C27 C28 H28B 108.2 ?
H28A C28 H28B 107.3 ?

loop_
_geom_bond_atom_site_label_1
_geom_bond_atom_site_label_2
_geom_bond_distance
_geom_bond_publ_flag
Cd1 N1 2.245(4) y
Cd1 N3 2.397(4) y
Cd1 N4 2.255(5) y
Cd1 N5 2.314(4) y
Cd1 N6 2.307(5) y
Cl1 C6 1.692(6) ?
Cl1' C12 1.788(7) ?
Cl2 O1 1.405(4) ?
Cl2 O3 1.413(4) ?
Cl2 O2 1.414(5) ?
Cl2 O4 1.418(6) ?
Cl3 O8 1.369(6) ?
Cl3 O6 1.387(6) ?
Cl3 O5 1.392(7) ?
Cl3 O7 1.419(6) ?
N1 C1 1.317(6) ?
N1 C3 1.378(7) ?
N2 C1 1.348(6) ?
N2 C2 1.380(6) ?
N2 C4 1.507(6) ?
N3 C27 1.433(7) ?
N3 C25 1.457(8) ?
N3 C23 1.518(8) ?
N4 C24 1.432(7) ?
N4 H4A 0.900 ?
N4 H4B 0.900 ?
N5 C26 1.457(8) ?
N5 H5A 0.900 ?
N5 H5B 0.900 ?
N6 C28 1.430(8) ?
N6 H6A 0.900 ?
N6 H6B 0.900 ?
C1 H1 0.930 ?
C2 C3 1.339(7) ?
C2 H2 0.930 ?
C3 H3 0.930 ?
C4 C11 1.537(7) ?
C4 C5 1.541(6) ?
C4 C17 1.547(7) ?
C5 C10 1.380(7) ?
C5 C6 1.384(7) ?
C6 C7 1.375(7) ?
C6 H6 0.930 ?
C7 C8 1.348(10) ?
C7 H7 0.930 ?
C8 C9 1.346(11) ?
C8 H8 0.930 ?
C9 C10 1.397(9) ?
C9 H9 0.930 ?
C10 H10 0.930 ?
C11 C16 1.377(7) ?
C11 C12 1.388(7) ?
C12 C13 1.383(8) ?
C12 H12 0.930 ?
C13 C14 1.384(9) ?
C13 H13 0.930 ?
C14 C15 1.354(9) ?
C14 H14 0.930 ?
C15 C16 1.383(8) ?
C15 H15 0.930 ?
C16 H16 0.930 ?
C17 C18 1.374(7) ?
C17 C22 1.385(7) ?
C18 C19 1.382(8) ?
C18 H18 0.930 ?
C19 C20 1.372(9) ?
C19 H19 0.930 ?
C20 C21 1.361(10) ?
C20 H20 0.930 ?
C21 C22 1.396(9) ?
C21 H21 0.930 ?
C22 H22 0.930 ?
C23 C24 1.434(9) ?
C23 H23A 0.970 ?
C23 H23B 0.970 ?
C24 H24A 0.970 ?
C24 H24B 0.970 ?
C25 C26 1.480(10) ?
C25 H25A 0.970 ?
C25 H25B 0.970 ?
C26 H26A 0.970 ?
C26 H26B 0.970 ?
C27 C28 1.446(9) ?
C27 H27A 0.970 ?
C27 H27B 0.970 ?
C28 H28A 0.970 ?
C28 H28B 0.970 ?
